data_4132146
loop_
_publ_author_name
'Gu, Ruirui'
'Flidrova, Karolina'
'Lehn, Jean-Marie'

_publ_section_title
;
 Dynamic Covalent Metathesis in the C&#x2550;C/C&#x2550;N Exchange between
 Knoevenagel Compounds and Imines.
;
_journal_issue 16
_journal_name_full 'Journal of the American Chemical Society'
_journal_page_first 5560
_journal_page_last 5568
_journal_paper_doi 10.1021/jacs.8b01849
_journal_volume 140
_journal_year 2018
_chemical_formula_moiety 'C15 H27 N3'
_chemical_formula_sum 'C15 H27 N3'
_chemical_formula_weight 249.39
_space_group_crystal_system monoclinic
_space_group_IT_number 14
_space_group_name_Hall '-P 2ybc'
_space_group_name_H-M_alt 'P 1 21/c 1'
_atom_sites_solution_hydrogens geom
_atom_sites_solution_primary direct
_atom_sites_solution_secondary difmap
_audit_creation_method SHELXL-2014/7
_cell_angle_alpha 90
_cell_angle_beta 115.510(2)
_cell_angle_gamma 90
_cell_formula_units_Z 4
_cell_length_a 9.2706(3)
_cell_length_b 17.6938(7)
_cell_length_c 9.5355(3)
_cell_measurement_reflns_used 21816
_cell_measurement_temperature 173(2)
_cell_measurement_theta_max 27.485
_cell_measurement_theta_min 0.998
_cell_volume 1411.64(9)
_computing_cell_refinement 'Denzo (Nonius B.V., 1998)'
_computing_data_collection 'Collect (Nonius B.V., 1998)'
_computing_data_reduction 'Denzo (Nonius B.V., 1998)'
_computing_molecular_graphics 'PLATON 2003 (Spek, 2003)'
_computing_publication_material 'SHELXL-2014/7 (Sheldrick, 2014)'
_computing_structure_refinement 'SHELXL-2014/7 (Sheldrick, 2014)'
_computing_structure_solution 'SHELXS-2014/7 (Sheldrick, 2014)'
_diffrn_ambient_temperature 173(2)
_diffrn_measured_fraction_theta_full 0.999
_diffrn_measured_fraction_theta_max 0.999
_diffrn_measurement_device_type KappaCCD
_diffrn_measurement_method 'phi and omega scans'
_diffrn_radiation_type MoK\a
_diffrn_radiation_wavelength 0.71073
_diffrn_reflns_av_R_equivalents 0.0982
_diffrn_reflns_av_unetI/netI 0.0467
_diffrn_reflns_Laue_measured_fraction_full 0.999
_diffrn_reflns_Laue_measured_fraction_max 0.999
_diffrn_reflns_limit_h_max 12
_diffrn_reflns_limit_h_min -12
_diffrn_reflns_limit_k_max 22
_diffrn_reflns_limit_k_min -22
_diffrn_reflns_limit_l_max 12
_diffrn_reflns_limit_l_min -12
_diffrn_reflns_number 21938
_diffrn_reflns_point_group_measured_fraction_full 0.999
_diffrn_reflns_point_group_measured_fraction_max 0.999
_diffrn_reflns_theta_full 25.242
_diffrn_reflns_theta_max 27.472
_diffrn_reflns_theta_min 2.302
_diffrn_source 'sealed tube'
_exptl_absorpt_coefficient_mu 0.070
_exptl_absorpt_correction_type none
_exptl_crystal_colour colorless
_exptl_crystal_density_diffrn 1.173
_exptl_crystal_description block
_exptl_crystal_F_000 552
_exptl_crystal_size_max 0.45
_exptl_crystal_size_mid 0.25
_exptl_crystal_size_min 0.18
_refine_diff_density_max 0.173
_refine_diff_density_min -0.234
_refine_diff_density_rms 0.047
_refine_ls_extinction_method none
_refine_ls_goodness_of_fit_ref 1.089
_refine_ls_hydrogen_treatment constr
_refine_ls_matrix_type full
_refine_ls_number_parameters 163
_refine_ls_number_reflns 3220
_refine_ls_number_restraints 0
_refine_ls_restrained_S_all 1.089
_refine_ls_R_factor_all 0.0845
_refine_ls_R_factor_gt 0.0592
_refine_ls_shift/su_max 0.000
_refine_ls_shift/su_mean 0.000
_refine_ls_structure_factor_coef Fsqd
_refine_ls_weighting_details 'w=1/[\s^2^(Fo^2^)+(0.0613P)^2^+0.3286P] where P=(Fo^2^+2Fc^2^)/3'
_refine_ls_weighting_scheme calc
_refine_ls_wR_factor_gt 0.1352
_refine_ls_wR_factor_ref 0.1458
_reflns_Friedel_coverage 0.000
_reflns_number_gt 2450
_reflns_number_total 3220
_reflns_threshold_expression 'I > 2\s(I)'
_cod_data_source_file ja8b01849_si_003.cif
_cod_data_source_block jmlrg171127
_cod_original_sg_symbol_H-M 'P 21/c'
_cod_database_code 4132146
_shelx_shelxl_version_number 2014/7
_shelx_space_group_comment
;
The symmetry employed for this shelxl refinement is uniquely defined
by the following loop, which should always be used as a source of
symmetry information in preference to the above space-group names.
They are only intended as comments.
;

loop_
_space_group_symop_operation_xyz
'x, y, z'
'-x, y+1/2, -z+1/2'
'-x, -y, -z'
'x, -y-1/2, z-1/2'

loop_
_atom_site_label
_atom_site_type_symbol
_atom_site_fract_x
_atom_site_fract_y
_atom_site_fract_z
_atom_site_U_iso_or_equiv
_atom_site_adp_type
_atom_site_occupancy
_atom_site_site_symmetry_order
_atom_site_calc_flag
_atom_site_refinement_flags_posn
_atom_site_refinement_flags_adp
C1 C 0.82952(16) 0.16069(8) 0.44973(16) 0.0276(3) Uani 1 1 d . .
H1 H 0.8648 0.2128 0.4383 0.033 Uiso 1 1 calc R U
C2 C 0.90512(18) 0.14227(10) 0.62205(17) 0.0349(4) Uani 1 1 d . .
H2A H 0.8790 0.0896 0.6374 0.042 Uiso 1 1 calc R U
H2B H 0.8608 0.1762 0.6763 0.042 Uiso 1 1 calc R U
C3 C 1.08537(19) 0.15173(11) 0.69115(19) 0.0418(4) Uani 1 1 d . .
H3A H 1.1127 0.2053 0.6847 0.050 Uiso 1 1 calc R U
H3B H 1.1338 0.1366 0.8019 0.050 Uiso 1 1 calc R U
C4 C 1.14964(19) 0.10246(11) 0.60080(19) 0.0409(4) Uani 1 1 d . .
H4A H 1.2655 0.1119 0.6377 0.049 Uiso 1 1 calc R U
H4B H 1.1352 0.0486 0.6198 0.049 Uiso 1 1 calc R U
C5 C 1.06465(17) 0.11854(10) 0.42837(18) 0.0376(4) Uani 1 1 d . .
H5A H 1.0882 0.1710 0.4089 0.045 Uiso 1 1 calc R U
H5B H 1.1065 0.0842 0.3727 0.045 Uiso 1 1 calc R U
C6 C 0.81601(16) 0.12380(8) 0.19700(16) 0.0265(3) Uani 1 1 d . .
H6 H 0.8568 0.1732 0.1779 0.032 Uiso 1 1 calc R U
C7 C 0.86051(18) 0.06187(9) 0.11170(17) 0.0338(4) Uani 1 1 d . .
H7A H 0.8186 0.0128 0.1280 0.041 Uiso 1 1 calc R U
H7B H 0.9783 0.0579 0.1552 0.041 Uiso 1 1 calc R U
C8 C 0.7930(2) 0.07824(10) -0.06185(18) 0.0409(4) Uani 1 1 d . .
H8A H 0.8424 0.1247 -0.0796 0.049 Uiso 1 1 calc R U
H8B H 0.8178 0.0358 -0.1155 0.049 Uiso 1 1 calc R U
C9 C 0.6139(2) 0.08842(10) -0.12630(18) 0.0393(4) Uani 1 1 d . .
H9A H 0.5634 0.0396 -0.1224 0.047 Uiso 1 1 calc R U
H9B H 0.5710 0.1045 -0.2363 0.047 Uiso 1 1 calc R U
C10 C 0.57286(18) 0.14716(9) -0.03334(17) 0.0338(4) Uani 1 1 d . .
H10A H 0.6150 0.1969 -0.0456 0.041 Uiso 1 1 calc R U
H10B H 0.4552 0.1514 -0.0748 0.041 Uiso 1 1 calc R U
C11 C 0.59426(16) 0.18466(8) 0.22067(16) 0.0271(3) Uani 1 1 d . .
H11 H 0.6454 0.2338 0.2163 0.032 Uiso 1 1 calc R U
C12 C 0.41397(17) 0.19748(9) 0.15744(19) 0.0345(4) Uani 1 1 d . .
H12A H 0.3935 0.2393 0.2156 0.041 Uiso 1 1 calc R U
H12B H 0.3710 0.2126 0.0469 0.041 Uiso 1 1 calc R U
C13 C 0.32773(18) 0.12680(10) 0.1715(2) 0.0401(4) Uani 1 1 d . .
H13A H 0.3366 0.0865 0.1035 0.048 Uiso 1 1 calc R U
H13B H 0.2130 0.1380 0.1381 0.048 Uiso 1 1 calc R U
C14 C 0.40264(18) 0.10031(10) 0.3398(2) 0.0418(4) Uani 1 1 d . .
H14A H 0.3796 0.1377 0.4047 0.050 Uiso 1 1 calc R U
H14B H 0.3540 0.0516 0.3475 0.050 Uiso 1 1 calc R U
C15 C 0.58241(17) 0.09049(9) 0.40154(18) 0.0330(4) Uani 1 1 d . .
H15A H 0.6282 0.0764 0.5128 0.040 Uiso 1 1 calc R U
H15B H 0.6060 0.0493 0.3442 0.040 Uiso 1 1 calc R U
N1 N 0.89002(13) 0.10875(7) 0.36580(13) 0.0270(3) Uani 1 1 d . .
N2 N 0.63999(13) 0.12778(7) 0.13341(13) 0.0258(3) Uani 1 1 d . .
N3 N 0.65611(13) 0.16150(7) 0.38295(13) 0.0273(3) Uani 1 1 d . .

loop_
_atom_site_aniso_label
_atom_site_aniso_U_11
_atom_site_aniso_U_22
_atom_site_aniso_U_33
_atom_site_aniso_U_23
_atom_site_aniso_U_13
_atom_site_aniso_U_12
C1 0.0262(7) 0.0284(8) 0.0277(8) -0.0022(6) 0.0111(6) -0.0010(6)
C2 0.0360(9) 0.0405(9) 0.0281(8) -0.0002(7) 0.0136(7) 0.0018(7)
C3 0.0346(9) 0.0495(10) 0.0297(8) -0.0026(8) 0.0029(7) -0.0002(7)
C4 0.0276(8) 0.0522(11) 0.0362(9) 0.0012(8) 0.0072(7) 0.0047(7)
C5 0.0234(7) 0.0510(10) 0.0368(9) 0.0005(8) 0.0116(7) 0.0000(7)
C6 0.0254(7) 0.0299(8) 0.0256(7) 0.0033(6) 0.0124(6) 0.0002(6)
C7 0.0340(8) 0.0397(9) 0.0306(8) 0.0000(7) 0.0166(7) 0.0060(7)
C8 0.0490(10) 0.0478(10) 0.0331(9) -0.0024(7) 0.0245(8) 0.0020(8)
C9 0.0443(9) 0.0464(10) 0.0250(8) -0.0010(7) 0.0126(7) 0.0033(8)
C10 0.0348(8) 0.0364(9) 0.0259(8) 0.0029(7) 0.0091(7) 0.0036(7)
C11 0.0258(7) 0.0242(7) 0.0297(8) -0.0015(6) 0.0106(6) 0.0009(6)
C12 0.0282(8) 0.0332(8) 0.0378(9) -0.0035(7) 0.0103(7) 0.0051(6)
C13 0.0251(8) 0.0435(10) 0.0494(10) -0.0066(8) 0.0138(7) -0.0002(7)
C14 0.0322(8) 0.0476(10) 0.0523(11) -0.0041(8) 0.0247(8) -0.0050(7)
C15 0.0324(8) 0.0364(9) 0.0340(8) 0.0020(7) 0.0180(7) -0.0011(7)
N1 0.0220(6) 0.0341(7) 0.0246(6) 0.0006(5) 0.0098(5) 0.0024(5)
N2 0.0237(6) 0.0281(7) 0.0241(6) -0.0001(5) 0.0090(5) 0.0020(5)
N3 0.0241(6) 0.0302(7) 0.0277(6) -0.0013(5) 0.0112(5) 0.0004(5)

loop_
_atom_type_symbol
_atom_type_description
_atom_type_scat_dispersion_real
_atom_type_scat_dispersion_imag
_atom_type_scat_source
C C 0.0033 0.0016 'International Tables Vol C Tables 4.2.6.8 and 6.1.1.4'
H H 0.0000 0.0000 'International Tables Vol C Tables 4.2.6.8 and 6.1.1.4'
N N 0.0061 0.0033 'International Tables Vol C Tables 4.2.6.8 and 6.1.1.4'

loop_
_geom_angle_atom_site_label_1
_geom_angle_atom_site_label_2
_geom_angle_atom_site_label_3
_geom_angle
N3 C1 N1 112.03(11)
N3 C1 C2 112.62(12)
N1 C1 C2 110.27(12)
N3 C1 H1 107.2
N1 C1 H1 107.2
C2 C1 H1 107.2
C1 C2 C3 110.78(13)
C1 C2 H2A 109.5
C3 C2 H2A 109.5
C1 C2 H2B 109.5
C3 C2 H2B 109.5
H2A C2 H2B 108.1
C4 C3 C2 108.56(13)
C4 C3 H3A 110.0
C2 C3 H3A 110.0
C4 C3 H3B 110.0
C2 C3 H3B 110.0
H3A C3 H3B 108.4
C5 C4 C3 111.17(13)
C5 C4 H4A 109.4
C3 C4 H4A 109.4
C5 C4 H4B 109.4
C3 C4 H4B 109.4
H4A C4 H4B 108.0
N1 C5 C4 112.62(13)
N1 C5 H5A 109.1
C4 C5 H5A 109.1
N1 C5 H5B 109.1
C4 C5 H5B 109.1
H5A C5 H5B 107.8
N1 C6 N2 111.62(11)
N1 C6 C7 110.28(11)
N2 C6 C7 108.68(11)
N1 C6 H6 108.7
N2 C6 H6 108.7
C7 C6 H6 108.7
C6 C7 C8 111.34(13)
C6 C7 H7A 109.4
C8 C7 H7A 109.4
C6 C7 H7B 109.4
C8 C7 H7B 109.4
H7A C7 H7B 108.0
C9 C8 C7 109.25(13)
C9 C8 H8A 109.8
C7 C8 H8A 109.8
C9 C8 H8B 109.8
C7 C8 H8B 109.8
H8A C8 H8B 108.3
C8 C9 C10 110.59(13)
C8 C9 H9A 109.5
C10 C9 H9A 109.5
C8 C9 H9B 109.5
C10 C9 H9B 109.5
H9A C9 H9B 108.1
N2 C10 C9 112.00(12)
N2 C10 H10A 109.2
C9 C10 H10A 109.2
N2 C10 H10B 109.2
C9 C10 H10B 109.2
H10A C10 H10B 107.9
N3 C11 N2 109.19(11)
N3 C11 C12 108.87(12)
N2 C11 C12 114.10(11)
N3 C11 H11 108.2
N2 C11 H11 108.2
C12 C11 H11 108.2
C13 C12 C11 111.70(12)
C13 C12 H12A 109.3
C11 C12 H12A 109.3
C13 C12 H12B 109.3
C11 C12 H12B 109.3
H12A C12 H12B 107.9
C12 C13 C14 109.11(13)
C12 C13 H13A 109.9
C14 C13 H13A 109.9
C12 C13 H13B 109.9
C14 C13 H13B 109.9
H13A C13 H13B 108.3
C15 C14 C13 111.69(13)
C15 C14 H14A 109.3
C13 C14 H14A 109.3
C15 C14 H14B 109.3
C13 C14 H14B 109.3
H14A C14 H14B 107.9
N3 C15 C14 110.07(12)
N3 C15 H15A 109.6
C14 C15 H15A 109.6
N3 C15 H15B 109.6
C14 C15 H15B 109.6
H15A C15 H15B 108.2
C5 N1 C6 109.48(11)
C5 N1 C1 108.31(11)
C6 N1 C1 111.79(11)
C10 N2 C6 109.38(11)
C10 N2 C11 110.95(11)
C6 N2 C11 109.57(10)
C1 N3 C11 108.86(11)
C1 N3 C15 114.89(11)
C11 N3 C15 112.06(11)

loop_
_geom_bond_atom_site_label_1
_geom_bond_atom_site_label_2
_geom_bond_distance
C1 N3 1.4520(17)
C1 N1 1.4787(18)
C1 C2 1.518(2)
C1 H1 1.0000
C2 C3 1.519(2)
C2 H2A 0.9900
C2 H2B 0.9900
C3 C4 1.516(2)
C3 H3A 0.9900
C3 H3B 0.9900
C4 C5 1.513(2)
C4 H4A 0.9900
C4 H4B 0.9900
C5 N1 1.4748(17)
C5 H5A 0.9900
C5 H5B 0.9900
C6 N1 1.4769(17)
C6 N2 1.4775(17)
C6 C7 1.524(2)
C6 H6 1.0000
C7 C8 1.524(2)
C7 H7A 0.9900
C7 H7B 0.9900
C8 C9 1.513(2)
C8 H8A 0.9900
C8 H8B 0.9900
C9 C10 1.517(2)
C9 H9A 0.9900
C9 H9B 0.9900
C10 N2 1.4768(18)
C10 H10A 0.9900
C10 H10B 0.9900
C11 N3 1.4584(18)
C11 N2 1.4795(18)
C11 C12 1.5299(19)
C11 H11 1.0000
C12 C13 1.521(2)
C12 H12A 0.9900
C12 H12B 0.9900
C13 C14 1.523(2)
C13 H13A 0.9900
C13 H13B 0.9900
C14 C15 1.520(2)
C14 H14A 0.9900
C14 H14B 0.9900
C15 N3 1.4769(19)
C15 H15A 0.9900
C15 H15B 0.9900

loop_
_geom_torsion_atom_site_label_1
_geom_torsion_atom_site_label_2
_geom_torsion_atom_site_label_3
_geom_torsion_atom_site_label_4
_geom_torsion
N3 C1 C2 C3 -172.84(13)
N1 C1 C2 C3 61.21(16)
C1 C2 C3 C4 -56.20(18)
C2 C3 C4 C5 53.46(19)
C3 C4 C5 N1 -56.67(19)
N1 C6 C7 C8 -176.96(12)
N2 C6 C7 C8 60.39(16)
C6 C7 C8 C9 -56.06(18)
C7 C8 C9 C10 53.06(18)
C8 C9 C10 N2 -56.68(18)
N3 C11 C12 C13 -58.26(16)
N2 C11 C12 C13 63.98(17)
C11 C12 C13 C14 54.73(17)
C12 C13 C14 C15 -53.41(18)
C13 C14 C15 N3 55.79(18)
C4 C5 N1 C6 -178.82(13)
C4 C5 N1 C1 59.04(17)
N2 C6 N1 C5 -170.14(12)
C7 C6 N1 C5 68.96(15)
N2 C6 N1 C1 -50.11(15)
C7 C6 N1 C1 -171.02(11)
N3 C1 N1 C5 173.04(11)
C2 C1 N1 C5 -60.68(15)
N3 C1 N1 C6 52.33(15)
C2 C1 N1 C6 178.61(12)
C9 C10 N2 C6 60.74(16)
C9 C10 N2 C11 -178.27(12)
N1 C6 N2 C10 176.82(12)
C7 C6 N2 C10 -61.34(14)
N1 C6 N2 C11 55.00(14)
C7 C6 N2 C11 176.83(11)
N3 C11 N2 C10 177.21(11)
C12 C11 N2 C10 55.15(16)
N3 C11 N2 C6 -61.92(14)
C12 C11 N2 C6 176.03(12)
N1 C1 N3 C11 -58.87(15)
C2 C1 N3 C11 176.14(12)
N1 C1 N3 C15 67.72(15)
C2 C1 N3 C15 -57.27(16)
N2 C11 N3 C1 63.58(14)
C12 C11 N3 C1 -171.26(11)
N2 C11 N3 C15 -64.61(14)
C12 C11 N3 C15 60.54(15)
C14 C15 N3 C1 175.15(12)
C14 C15 N3 C11 -59.92(15)
